data_7703809
loop_
_publ_author_name
'Sorg, Jens R.'
'Schneider, Tilman'
'Wohlfarth, Luise'
'Sch\"afer, Thomas C'
'Sedykh, Alexander'
'M\"uller-Buschbaum, Klaus'

_publ_section_title
;
 Sb- and Bi-based coordination polymers with N-donor ligands with and
 without lone-pair effects and their photoluminescence properties.
;
_journal_issue 15
_journal_name_full 'Dalton transactions (Cambridge, England : 2003)'
_journal_page_first 4904
_journal_page_last 4913
_journal_paper_doi 10.1039/d0dt00265h
_journal_volume 49
_journal_year 2020
_chemical_formula_moiety 'C12 H12 I3 N2 Sb'
_chemical_formula_sum 'C12 H12 I3 N2 Sb'
_chemical_formula_weight 686.69
_space_group_crystal_system triclinic
_space_group_IT_number 2
_space_group_name_Hall '-P 1'
_space_group_name_H-M_alt 'P -1'
_atom_sites_solution_hydrogens geom
_atom_sites_solution_primary dual
_audit_creation_date 2020-03-09
_audit_creation_method
;
Olex2 1.2
(compiled 2018.05.29 svn.r3508 for OlexSys, GUI svn.r5506)
;
_audit_update_record
;
2020-03-09 deposited with the CCDC.	2020-03-12 downloaded from the CCDC.
;
_cell_angle_alpha 66.414(3)
_cell_angle_beta 73.361(3)
_cell_angle_gamma 84.398(3)
_cell_formula_units_Z 2
_cell_length_a 9.1035(10)
_cell_length_b 9.8191(11)
_cell_length_c 10.9715(13)
_cell_measurement_reflns_used 7429
_cell_measurement_temperature 100
_cell_measurement_theta_max 27.717
_cell_measurement_theta_min 2.264
_cell_volume 861.00(17)
_computing_cell_refinement 'SAINT v8.37A (Bruker, 2015)'
_computing_data_collection 'APEX3 ver. 2016.9-0 (Bruker AXS)'
_computing_data_reduction 'SAINT v8.37A (Bruker, 2015)'
_computing_molecular_graphics 'Olex2 (Dolomanov et al., 2009)'
_computing_publication_material 'Olex2 (Dolomanov et al., 2009)'
_computing_structure_refinement 'ShelXL (Sheldrick, 2015)'
_computing_structure_solution 'XT (Sheldrick, 2015)'
_diffrn_ambient_temperature 100
_diffrn_measured_fraction_theta_full 1.000
_diffrn_measured_fraction_theta_max 0.998
_diffrn_measurement_device_type 'Bruker APEX-II CCD'
_diffrn_measurement_method '\f and \w scans'
_diffrn_radiation_type MoK\a
_diffrn_radiation_wavelength 0.71073
_diffrn_reflns_av_R_equivalents 0.0650
_diffrn_reflns_av_unetI/netI 0.0361
_diffrn_reflns_Laue_measured_fraction_full 1.000
_diffrn_reflns_Laue_measured_fraction_max 0.998
_diffrn_reflns_limit_h_max 12
_diffrn_reflns_limit_h_min -12
_diffrn_reflns_limit_k_max 13
_diffrn_reflns_limit_k_min -13
_diffrn_reflns_limit_l_max 14
_diffrn_reflns_limit_l_min -14
_diffrn_reflns_number 35032
_diffrn_reflns_point_group_measured_fraction_full 1.000
_diffrn_reflns_point_group_measured_fraction_max 0.998
_diffrn_reflns_theta_full 25.242
_diffrn_reflns_theta_max 28.339
_diffrn_reflns_theta_min 2.104
_diffrn_standards_number 0
_exptl_absorpt_coefficient_mu 6.967
_exptl_absorpt_correction_T_max 0.7457
_exptl_absorpt_correction_T_min 0.5850
_exptl_absorpt_correction_type multi-scan
_exptl_absorpt_process_details
'SADABS-2016/2 (Bruker,2016/2) was used for absorption correction. wR2(int) was 0.1044 before and 0.0674 after correction. The Ratio of minimum to maximum transmission is 0.7848. The \l/2 correction factor is Not present.'
_exptl_crystal_colour 'clear light yellow'
_exptl_crystal_colour_lustre clear
_exptl_crystal_colour_modifier light
_exptl_crystal_colour_primary yellow
_exptl_crystal_density_diffrn 2.649
_exptl_crystal_description block
_exptl_crystal_F_000 616
_exptl_crystal_size_max 0.197
_exptl_crystal_size_mid 0.13
_exptl_crystal_size_min 0.103
_refine_diff_density_max 0.943
_refine_diff_density_min -0.919
_refine_diff_density_rms 0.157
_refine_ls_extinction_method none
_refine_ls_goodness_of_fit_ref 1.035
_refine_ls_hydrogen_treatment constr
_refine_ls_matrix_type full
_refine_ls_number_parameters 163
_refine_ls_number_reflns 4292
_refine_ls_number_restraints 0
_refine_ls_restrained_S_all 1.035
_refine_ls_R_factor_all 0.0318
_refine_ls_R_factor_gt 0.0240
_refine_ls_shift/su_max 0.002
_refine_ls_shift/su_mean 0.000
_refine_ls_structure_factor_coef Fsqd
_refine_ls_weighting_details 'w=1/[\s^2^(Fo^2^)+(0.0146P)^2^+0.6716P] where P=(Fo^2^+2Fc^2^)/3'
_refine_ls_weighting_scheme calc
_refine_ls_wR_factor_gt 0.0477
_refine_ls_wR_factor_ref 0.0508
_reflns_Friedel_coverage 0.000
_reflns_number_gt 3701
_reflns_number_total 4292
_reflns_threshold_expression 'I > 2\s(I)'
_cod_data_source_file d0dt00265h2.cif
_cod_data_source_block 1D-[Sb2I6(4-bpa)2]
_cod_depositor_comments 'Adding full bibliography for 7703794--7703809.cif.'
_cod_database_code 7703809
_shelx_shelxl_version_number 2018/3
_shelx_space_group_comment
;
The symmetry employed for this shelxl refinement is uniquely defined
by the following loop, which should always be used as a source of
symmetry information in preference to the above space-group names.
They are only intended as comments.
;
_shelx_estimated_absorpt_t_max 0.534
_shelx_estimated_absorpt_t_min 0.341
_olex2_refinement_description
;
1. Fixed Uiso
 At 1.2 times of:
  All C(H) groups, All C(H,H) groups
2.a Secondary CH2 refined with riding coordinates:
 C6(H6A,H6B), C7(H7A,H7B)
2.b Aromatic/amide H refined with riding coordinates:
 C5(H5), C2(H2), C4(H4), C1(H1), C11(H11), C9(H9), C8(H8), C12(H12)
;
_olex2_submission_special_instructions 'No special instructions were received'

loop_
_space_group_symop_operation_xyz
'x, y, z'
'-x, -y, -z'

loop_
_atom_site_label
_atom_site_type_symbol
_atom_site_fract_x
_atom_site_fract_y
_atom_site_fract_z
_atom_site_U_iso_or_equiv
_atom_site_adp_type
_atom_site_occupancy
_atom_site_site_symmetry_order
_atom_site_calc_flag
_atom_site_refinement_flags_posn
_atom_site_refinement_flags_adp
_atom_site_refinement_flags_occupancy
_atom_site_disorder_assembly
_atom_site_disorder_group
Sb1 Sb 0.56577(3) 1.06026(2) 0.26996(2) 0.01172(6) Uani 1 1 d . . . . .
I3 I 0.30700(3) 1.18210(3) 0.47622(3) 0.02156(7) Uani 1 1 d . . . . .
I2 I 0.46267(3) 1.26716(3) 0.04859(3) 0.02352(7) Uani 1 1 d . . . . .
I1 I 0.78816(3) 0.95204(3) 0.09619(3) 0.02203(7) Uani 1 1 d . . . . .
N1 N 0.3831(3) 0.8794(3) 0.2979(3) 0.0158(6) Uani 1 1 d . . . . .
N2 N -0.2432(4) 0.2509(3) 0.2231(3) 0.0178(7) Uani 1 1 d . . . . .
C3 C 0.1732(4) 0.6751(4) 0.3214(4) 0.0148(7) Uani 1 1 d . . . . .
C6 C 0.0630(4) 0.5676(4) 0.3249(4) 0.0191(8) Uani 1 1 d . . . . .
H6A H -0.041169 0.594389 0.360263 0.023 Uiso 1 1 calc R . . . .
H6B H 0.079796 0.468407 0.387657 0.023 Uiso 1 1 calc R . . . .
C7 C 0.0817(4) 0.5668(4) 0.1821(4) 0.0208(8) Uani 1 1 d . . . . .
H7A H 0.064344 0.665561 0.118892 0.025 Uiso 1 1 calc R . . . .
H7B H 0.185317 0.539143 0.146444 0.025 Uiso 1 1 calc R . . . .
C10 C -0.0308(4) 0.4583(4) 0.1917(4) 0.0190(8) Uani 1 1 d . . . . .
C5 C 0.2423(4) 0.9175(4) 0.2864(4) 0.0227(9) Uani 1 1 d . . . . .
H5 H 0.213939 1.015395 0.270436 0.027 Uiso 1 1 calc R . . . .
C2 C 0.3199(4) 0.6325(4) 0.3379(4) 0.0240(9) Uani 1 1 d . . . . .
H2 H 0.349368 0.534280 0.357520 0.029 Uiso 1 1 calc R . . . .
C4 C 0.1362(4) 0.8206(4) 0.2967(4) 0.0220(9) Uani 1 1 d . . . . .
H4 H 0.039339 0.853694 0.286901 0.026 Uiso 1 1 calc R . . . .
C1 C 0.4195(4) 0.7358(4) 0.3251(4) 0.0225(9) Uani 1 1 d . . . . .
H1 H 0.516737 0.705770 0.335640 0.027 Uiso 1 1 calc R . . . .
C11 C 0.0028(5) 0.3096(5) 0.2269(5) 0.0332(11) Uani 1 1 d . . . . .
H11 H 0.097953 0.275966 0.241167 0.040 Uiso 1 1 calc R . . . .
C9 C -0.1773(5) 0.4986(4) 0.1755(5) 0.0282(10) Uani 1 1 d . . . . .
H9 H -0.206826 0.597060 0.153706 0.034 Uiso 1 1 calc R . . . .
C8 C -0.2779(5) 0.3935(4) 0.1917(4) 0.0255(9) Uani 1 1 d . . . . .
H8 H -0.374887 0.423327 0.180256 0.031 Uiso 1 1 calc R . . . .
C12 C -0.1041(5) 0.2114(5) 0.2409(5) 0.0328(11) Uani 1 1 d . . . . .
H12 H -0.078258 0.111944 0.264099 0.039 Uiso 1 1 calc R . . . .

loop_
_atom_site_aniso_label
_atom_site_aniso_U_11
_atom_site_aniso_U_22
_atom_site_aniso_U_33
_atom_site_aniso_U_23
_atom_site_aniso_U_13
_atom_site_aniso_U_12
Sb1 0.01136(12) 0.01112(12) 0.01389(12) -0.00475(9) -0.00482(9) -0.00161(9)
I3 0.02184(14) 0.02051(13) 0.02198(13) -0.00792(11) -0.00808(11) 0.00690(10)
I2 0.02662(14) 0.02028(13) 0.02187(14) 0.00128(11) -0.01549(11) -0.00667(10)
I1 0.01659(13) 0.02887(15) 0.02306(14) -0.01606(11) 0.00130(10) -0.00436(10)
N1 0.0173(16) 0.0140(15) 0.0183(16) -0.0072(13) -0.0055(13) -0.0042(12)
N2 0.0191(17) 0.0143(16) 0.0244(17) -0.0073(14) -0.0117(14) -0.0026(13)
C3 0.0161(18) 0.0163(18) 0.0139(17) -0.0064(15) -0.0043(14) -0.0058(14)
C6 0.021(2) 0.0181(19) 0.0166(19) -0.0046(16) -0.0035(16) -0.0057(16)
C7 0.021(2) 0.024(2) 0.0175(19) -0.0076(17) -0.0031(16) -0.0079(16)
C10 0.020(2) 0.019(2) 0.0185(19) -0.0069(16) -0.0058(16) -0.0060(16)
C5 0.016(2) 0.0168(19) 0.038(2) -0.0125(18) -0.0082(18) 0.0008(15)
C2 0.024(2) 0.0127(19) 0.034(2) -0.0055(17) -0.0109(19) -0.0031(16)
C4 0.0161(19) 0.018(2) 0.034(2) -0.0091(18) -0.0113(17) -0.0015(15)
C1 0.0162(19) 0.0172(19) 0.032(2) -0.0051(17) -0.0103(17) -0.0012(15)
C11 0.022(2) 0.023(2) 0.065(3) -0.021(2) -0.023(2) 0.0046(18)
C9 0.034(2) 0.0128(19) 0.042(3) -0.0055(19) -0.023(2) 0.0008(17)
C8 0.024(2) 0.022(2) 0.038(3) -0.0118(19) -0.0199(19) 0.0035(17)
C12 0.026(2) 0.020(2) 0.065(3) -0.020(2) -0.028(2) 0.0070(18)

loop_
_atom_type_symbol
_atom_type_description
_atom_type_scat_dispersion_real
_atom_type_scat_dispersion_imag
_atom_type_scat_source
C C 0.0033 0.0016 'International Tables Vol C Tables 4.2.6.8 and 6.1.1.4'
H H 0.0000 0.0000 'International Tables Vol C Tables 4.2.6.8 and 6.1.1.4'
I I -0.4742 1.8119 'International Tables Vol C Tables 4.2.6.8 and 6.1.1.4'
N N 0.0061 0.0033 'International Tables Vol C Tables 4.2.6.8 and 6.1.1.4'
Sb Sb -0.5866 1.5461 'International Tables Vol C Tables 4.2.6.8 and 6.1.1.4'

loop_
_geom_angle_atom_site_label_1
_geom_angle_atom_site_label_2
_geom_angle_atom_site_label_3
_geom_angle
_geom_angle_site_symmetry_1
_geom_angle_site_symmetry_3
_geom_angle_publ_flag
I3 Sb1 I3 92.892(12) . 2_676 ?
I2 Sb1 I3 178.772(11) . 2_676 ?
I2 Sb1 I3 88.279(12) . . ?
I1 Sb1 I3 86.338(13) . 2_676 ?
I1 Sb1 I3 179.187(11) . . ?
I1 Sb1 I2 92.493(14) . . ?
N1 Sb1 I3 90.33(7) . . ?
N1 Sb1 I3 91.12(7) . 2_676 ?
N1 Sb1 I2 89.24(7) . . ?
N1 Sb1 I1 89.42(7) . . ?
N1 Sb1 N2 175.86(10) . 1_665 ?
N2 Sb1 I3 92.31(8) 1_665 . ?
N2 Sb1 I3 91.93(7) 1_665 2_676 ?
N2 Sb1 I2 87.65(7) 1_665 . ?
N2 Sb1 I1 87.98(8) 1_665 . ?
Sb1 I3 Sb1 87.108(12) . 2_676 ?
C5 N1 Sb1 121.4(2) . . ?
C5 N1 C1 116.8(3) . . ?
C1 N1 Sb1 121.8(2) . . ?
C8 N2 Sb1 122.2(3) . 1_445 ?
C8 N2 C12 117.0(3) . . ?
C12 N2 Sb1 120.5(3) . 1_445 ?
C2 C3 C6 121.7(3) . . ?
C4 C3 C6 121.4(3) . . ?
C4 C3 C2 116.9(3) . . ?
C3 C6 H6A 109.2 . . ?
C3 C6 H6B 109.2 . . ?
C3 C6 C7 112.3(3) . . ?
H6A C6 H6B 107.9 . . ?
C7 C6 H6A 109.2 . . ?
C7 C6 H6B 109.2 . . ?
C6 C7 H7A 109.7 . . ?
C6 C7 H7B 109.7 . . ?
H7A C7 H7B 108.2 . . ?
C10 C7 C6 110.0(3) . . ?
C10 C7 H7A 109.7 . . ?
C10 C7 H7B 109.7 . . ?
C11 C10 C7 121.0(4) . . ?
C11 C10 C9 116.3(4) . . ?
C9 C10 C7 122.6(4) . . ?
N1 C5 H5 118.1 . . ?
N1 C5 C4 123.7(4) . . ?
C4 C5 H5 118.1 . . ?
C3 C2 H2 120.2 . . ?
C1 C2 C3 119.7(4) . . ?
C1 C2 H2 120.2 . . ?
C3 C4 C5 119.9(4) . . ?
C3 C4 H4 120.1 . . ?
C5 C4 H4 120.1 . . ?
N1 C1 C2 122.9(4) . . ?
N1 C1 H1 118.5 . . ?
C2 C1 H1 118.5 . . ?
C10 C11 H11 120.0 . . ?
C12 C11 C10 120.0(4) . . ?
C12 C11 H11 120.0 . . ?
C10 C9 H9 119.9 . . ?
C8 C9 C10 120.1(4) . . ?
C8 C9 H9 119.9 . . ?
N2 C8 C9 123.1(4) . . ?
N2 C8 H8 118.5 . . ?
C9 C8 H8 118.5 . . ?
N2 C12 C11 123.5(4) . . ?
N2 C12 H12 118.2 . . ?
C11 C12 H12 118.2 . . ?

loop_
_geom_bond_atom_site_label_1
_geom_bond_atom_site_label_2
_geom_bond_distance
_geom_bond_site_symmetry_2
_geom_bond_publ_flag
Sb1 I3 3.2658(4) . ?
Sb1 I3 3.2810(4) 2_676 ?
Sb1 I2 2.8092(4) . ?
Sb1 I1 2.8024(4) . ?
Sb1 N1 2.422(3) . ?
Sb1 N2 2.479(3) 1_665 ?
N1 C5 1.327(5) . ?
N1 C1 1.347(5) . ?
N2 C8 1.330(5) . ?
N2 C12 1.333(5) . ?
C3 C6 1.507(5) . ?
C3 C2 1.400(5) . ?
C3 C4 1.370(5) . ?
C6 H6A 0.9700 . ?
C6 H6B 0.9700 . ?
C6 C7 1.530(5) . ?
C7 H7A 0.9700 . ?
C7 H7B 0.9700 . ?
C7 C10 1.502(5) . ?
C10 C11 1.379(5) . ?
C10 C9 1.394(5) . ?
C5 H5 0.9300 . ?
C5 C4 1.371(5) . ?
C2 H2 0.9300 . ?
C2 C1 1.365(5) . ?
C4 H4 0.9300 . ?
C1 H1 0.9300 . ?
C11 H11 0.9300 . ?
C11 C12 1.371(5) . ?
C9 H9 0.9300 . ?
C9 C8 1.371(5) . ?
C8 H8 0.9300 . ?
C12 H12 0.9300 . ?
